data_7244744
loop_
_publ_author_name
'Zi\'o\/lkowska, Aleksandra'
'Szynkiewicz, Natalia'
'Ponikiewski, \/Lukasz'

_publ_section_title
;
 Activation of the C&#xE001;P bond in phosphanylphosphaalkenes
 (C&#xE001;P--P bond system) in the reaction with nucleophilic reagents:
 MeLi, nBuLi and tBuLi
;
_journal_issue 18
_journal_name_full 'RSC Advances'
_journal_page_first 10989
_journal_page_last 10996
_journal_paper_doi 10.1039/D1RA09215D
_journal_volume 12
_journal_year 2022
_chemical_absolute_configuration unk
_chemical_formula_moiety 'C23 H40 P2'
_chemical_formula_sum 'C23 H40 P2'
_chemical_formula_weight 378.49
_space_group_IT_number 19
_space_group_name_Hall 'P 2ac 2ab'
_space_group_name_H-M_alt 'P 21 21 21'
_symmetry_cell_setting orthorhombic
_symmetry_Int_Tables_number 19
_symmetry_space_group_name_Hall 'P 2ac 2ab'
_symmetry_space_group_name_H-M 'P 21 21 21'
_atom_sites_solution_hydrogens geom
_audit_conform_dict_location ftp://ftp.iucr.org/pub/cif_core.dic
_audit_conform_dict_name cif_core.dic
_audit_conform_dict_version 2.4.3
_audit_creation_date 2021-09-24T11:16:52-00:00
_audit_creation_method 'WinGX routine CIF_UPDATE'
_audit_update_record
;
2022-03-31 deposited with the CCDC.	2022-03-31 downloaded from the CCDC.
;
_cell_angle_alpha 90
_cell_angle_beta 90
_cell_angle_gamma 90
_cell_formula_units_Z 4
_cell_length_a 11.8649(3)
_cell_length_b 12.6361(4)
_cell_length_c 15.6655(4)
_cell_measurement_reflns_used 15829
_cell_measurement_temperature 120(2)
_cell_measurement_theta_max 29.35
_cell_measurement_theta_min 2.35
_cell_measurement_wavelength 0.71073
_cell_volume 2348.67(11)
_computing_cell_refinement
;
X-Area Recipe 1.34.0.0 (STOE, 2019)
;
_computing_data_collection
;
X-Area WinXpose 2.0.22.0 (STOE, 2016)
;
_computing_data_reduction
;
X-Area Integrate 1.77.0.0 (STOE, 2019)
X-Area X-Red32 1.65.0.0 (STOE, 2018) 
;
_computing_molecular_graphics 'Ortep for Windows (Farrugia, 2012)'
_computing_publication_material 'WinGX publication routines (Farrugia, 2012)'
_computing_structure_refinement 'SHELXL-2018/1 (Sheldrick, 2018)'
_computing_structure_solution 'SHELXT 2014/5 (Sheldrick, 2014)'
_diffrn_ambient_temperature 120(2)
_diffrn_detector 'image plate (34 cm diameter)'
_diffrn_detector_area_resol_mean 6.67
_diffrn_detector_type 'STOE Imaging Plate'
_diffrn_measured_fraction_theta_full 0.998
_diffrn_measured_fraction_theta_max 0.998
_diffrn_measurement_details ' 158 frames, detector distance = 100 mm'
_diffrn_measurement_device '2-circle diffractometer'
_diffrn_measurement_device_type 'STOE IPDS 2T'
_diffrn_measurement_method 'rotation method, \w scans'
_diffrn_radiation_collimation '0.6 mm diameter'
_diffrn_radiation_monochromator 'parabolic x-ray mirror'
_diffrn_radiation_polarisn_norm 270
_diffrn_radiation_probe x-ray
_diffrn_radiation_type MoK\a
_diffrn_radiation_wavelength 0.71073
_diffrn_reflns_av_R_equivalents 0.0303
_diffrn_reflns_av_unetI/netI 0.0391
_diffrn_reflns_Laue_measured_fraction_full 0.998
_diffrn_reflns_Laue_measured_fraction_max 0.998
_diffrn_reflns_limit_h_max 15
_diffrn_reflns_limit_h_min -15
_diffrn_reflns_limit_k_max 16
_diffrn_reflns_limit_k_min -16
_diffrn_reflns_limit_l_max 20
_diffrn_reflns_limit_l_min -19
_diffrn_reflns_number 14372
_diffrn_reflns_point_group_measured_fraction_full 0.999
_diffrn_reflns_point_group_measured_fraction_max 0.998
_diffrn_reflns_theta_full 25.242
_diffrn_reflns_theta_max 27.997
_diffrn_reflns_theta_min 2.355
_diffrn_source 'GeniX Mo, 0.05 x 0.05 mm2 microfocus'
_diffrn_source_current 1.000
_diffrn_source_power 0.050
_diffrn_source_voltage 50
_diffrn_standards_number 0
_exptl_absorpt_coefficient_mu 0.189
_exptl_absorpt_correction_type none
_exptl_crystal_colour red
_exptl_crystal_density_diffrn 1.07
_exptl_crystal_density_method 'not measured'
_exptl_crystal_description plate
_exptl_crystal_F_000 832
_exptl_crystal_size_max 0.2
_exptl_crystal_size_mid 0.2
_exptl_crystal_size_min 0.11
_refine_diff_density_max 0.182
_refine_diff_density_min -0.202
_refine_diff_density_rms 0.041
_refine_ls_abs_structure_details
;
 Flack x determined using 1876 quotients [(I+)-(I-)]/[(I+)+(I-)]
 (Parsons, Flack and Wagner, Acta Cryst. B69 (2013) 249-259).
;
_refine_ls_abs_structure_Flack -0.11(6)
_refine_ls_extinction_method none
_refine_ls_goodness_of_fit_ref 1.046
_refine_ls_hydrogen_treatment constr
_refine_ls_matrix_type full
_refine_ls_number_constraints 0
_refine_ls_number_parameters 238
_refine_ls_number_reflns 5657
_refine_ls_number_restraints 0
_refine_ls_restrained_S_all 1.046
_refine_ls_R_factor_all 0.0489
_refine_ls_R_factor_gt 0.0364
_refine_ls_shift/su_max 0
_refine_ls_shift/su_mean 0
_refine_ls_structure_factor_coef Fsqd
_refine_ls_weighting_details 'w=1/[\s^2^(Fo^2^)+(0.0371P)^2^+0.5579P] where P=(Fo^2^+2Fc^2^)/3'
_refine_ls_weighting_scheme calc
_refine_ls_wR_factor_gt 0.0784
_refine_ls_wR_factor_ref 0.0828
_reflns_Friedel_coverage 0.78
_reflns_Friedel_fraction_full 1
_reflns_Friedel_fraction_max 0.999
_reflns_number_gt 4791
_reflns_number_total 5657
_reflns_threshold_expression 'I > 2\s(I)'
_cod_data_source_file d1ra09215d2.cif
_cod_data_source_block shelx
_cod_database_code 7244744
_shelx_estimated_absorpt_t_min 0.963
_shelx_estimated_absorpt_t_max 0.98

loop_
_symmetry_equiv_pos_as_xyz
'x, y, z'
'-x+1/2, -y, z+1/2'
'-x, y+1/2, -z+1/2'
'x+1/2, -y+1/2, -z'

loop_
_atom_site_label
_atom_site_type_symbol
_atom_site_fract_x
_atom_site_fract_y
_atom_site_fract_z
_atom_site_U_iso_or_equiv
_atom_site_adp_type
_atom_site_occupancy
_atom_site_site_symmetry_order
_atom_site_calc_flag
_atom_site_refinement_flags_posn
_atom_site_refinement_flags_adp
_atom_site_refinement_flags_occupancy
_atom_site_disorder_assembly
_atom_site_disorder_group
C1 C 0.5953(2) 0.43811(18) 0.45506(15) 0.0198(5) Uani 1 1 d . . . . .
H1 H 0.622235 0.446024 0.398298 0.024 Uiso 1 1 calc R U . . .
C2 C 0.6220(2) 0.52221(17) 0.51630(15) 0.0180(5) Uani 1 1 d . . . . .
C3 C 0.5711(2) 0.52528(18) 0.59762(15) 0.0188(5) Uani 1 1 d . . . . .
H3 H 0.514121 0.475286 0.611472 0.023 Uiso 1 1 calc R U . . .
C4 C 0.6028(2) 0.60008(18) 0.65755(15) 0.0191(5) Uani 1 1 d . . . . .
C5 C 0.6866(2) 0.67318(19) 0.63486(15) 0.0200(5) Uani 1 1 d . . . . .
H5 H 0.709969 0.72386 0.676013 0.024 Uiso 1 1 calc R U . . .
C6 C 0.73702(19) 0.67462(19) 0.55463(14) 0.0188(5) Uani 1 1 d . . . . .
C7 C 0.7028(2) 0.59783(18) 0.49590(14) 0.0191(5) Uani 1 1 d . . . . .
H7 H 0.735622 0.597264 0.440578 0.023 Uiso 1 1 calc R U . . .
C8 C 0.5525(2) 0.60372(18) 0.74775(15) 0.0208(5) Uani 1 1 d . . . . .
C9 C 0.4564(2) 0.5250(2) 0.75976(16) 0.0305(6) Uani 1 1 d . . . . .
H9A H 0.484408 0.453 0.750347 0.046 Uiso 1 1 calc R U . . .
H9B H 0.396277 0.54048 0.718703 0.046 Uiso 1 1 calc R U . . .
H9C H 0.426692 0.530987 0.817933 0.046 Uiso 1 1 calc R U . . .
C10 C 0.6460(2) 0.5778(2) 0.81210(16) 0.0299(6) Uani 1 1 d . . . . .
H10A H 0.615437 0.580984 0.870155 0.045 Uiso 1 1 calc R U . . .
H10B H 0.707265 0.629306 0.806283 0.045 Uiso 1 1 calc R U . . .
H10C H 0.67503 0.506506 0.800947 0.045 Uiso 1 1 calc R U . . .
C11 C 0.5072(2) 0.71546(18) 0.76593(16) 0.0259(6) Uani 1 1 d . . . . .
H11A H 0.473062 0.717172 0.822862 0.039 Uiso 1 1 calc R U . . .
H11B H 0.450383 0.734009 0.72308 0.039 Uiso 1 1 calc R U . . .
H11C H 0.569391 0.766441 0.763418 0.039 Uiso 1 1 calc R U . . .
C12 C 0.82691(19) 0.7559(2) 0.53001(15) 0.0212(5) Uani 1 1 d . . . . .
C13 C 0.8466(3) 0.8386(2) 0.59965(18) 0.0352(7) Uani 1 1 d . . . . .
H13A H 0.875119 0.803797 0.651183 0.053 Uiso 1 1 calc R U . . .
H13B H 0.775384 0.874472 0.612712 0.053 Uiso 1 1 calc R U . . .
H13C H 0.901843 0.890698 0.57968 0.053 Uiso 1 1 calc R U . . .
C14 C 0.7893(2) 0.8146(2) 0.44908(17) 0.0306(6) Uani 1 1 d . . . . .
H14A H 0.716339 0.848644 0.459344 0.046 Uiso 1 1 calc R U . . .
H14B H 0.782164 0.76409 0.401909 0.046 Uiso 1 1 calc R U . . .
H14C H 0.845385 0.868503 0.434312 0.046 Uiso 1 1 calc R U . . .
C15 C 0.9387(2) 0.6994(2) 0.5118(2) 0.0353(7) Uani 1 1 d . . . . .
H15A H 0.994977 0.751349 0.493278 0.053 Uiso 1 1 calc R U . . .
H15B H 0.927496 0.64677 0.46667 0.053 Uiso 1 1 calc R U . . .
H15C H 0.96503 0.664126 0.563788 0.053 Uiso 1 1 calc R U . . .
C16 C 0.6060(2) 0.1188(2) 0.39320(16) 0.0239(5) Uani 1 1 d . . . . .
C17 C 0.5733(3) 0.0791(2) 0.48220(17) 0.0311(6) Uani 1 1 d . . . . .
H17A H 0.492344 0.064077 0.483665 0.047 Uiso 1 1 calc R U . . .
H17B H 0.591274 0.133553 0.524666 0.047 Uiso 1 1 calc R U . . .
H17C H 0.615487 0.014431 0.495221 0.047 Uiso 1 1 calc R U . . .
C18 C 0.7317(2) 0.1478(2) 0.3946(2) 0.0354(7) Uani 1 1 d . . . . .
H18A H 0.743571 0.208083 0.432842 0.053 Uiso 1 1 calc R U . . .
H18B H 0.75621 0.166639 0.336786 0.053 Uiso 1 1 calc R U . . .
H18C H 0.77553 0.087068 0.414903 0.053 Uiso 1 1 calc R U . . .
C19 C 0.5890(3) 0.0300(2) 0.32811(17) 0.0315(6) Uani 1 1 d . . . . .
H19A H 0.638896 -0.029334 0.342056 0.047 Uiso 1 1 calc R U . . .
H19B H 0.60689 0.05633 0.270826 0.047 Uiso 1 1 calc R U . . .
H19C H 0.51047 0.006229 0.32973 0.047 Uiso 1 1 calc R U . . .
C20 C 0.3795(2) 0.2173(2) 0.33324(16) 0.0257(6) Uani 1 1 d . . . . .
C21 C 0.3697(3) 0.1740(3) 0.24204(17) 0.0365(7) Uani 1 1 d . . . . .
H21A H 0.407526 0.105126 0.238633 0.055 Uiso 1 1 calc R U . . .
H21B H 0.405473 0.223407 0.202152 0.055 Uiso 1 1 calc R U . . .
H21C H 0.290034 0.165654 0.22708 0.055 Uiso 1 1 calc R U . . .
C22 C 0.3222(2) 0.3260(2) 0.33552(19) 0.0350(6) Uani 1 1 d . . . . .
H22A H 0.246479 0.320404 0.311015 0.052 Uiso 1 1 calc R U . . .
H22B H 0.366811 0.376575 0.302243 0.052 Uiso 1 1 calc R U . . .
H22C H 0.31684 0.350384 0.394748 0.052 Uiso 1 1 calc R U . . .
C23 C 0.3181(2) 0.1437(2) 0.3951(2) 0.0326(7) Uani 1 1 d . . . . .
H23A H 0.237434 0.143081 0.381603 0.049 Uiso 1 1 calc R U . . .
H23B H 0.328932 0.168958 0.453699 0.049 Uiso 1 1 calc R U . . .
H23C H 0.348502 0.071935 0.389734 0.049 Uiso 1 1 calc R U . . .
P1 P 0.52075(6) 0.32890(5) 0.47795(4) 0.02388(15) Uani 1 1 d . . . . .
P2 P 0.53396(5) 0.24443(4) 0.35489(4) 0.01844(13) Uani 1 1 d . . . . .

loop_
_atom_site_aniso_label
_atom_site_aniso_U_11
_atom_site_aniso_U_22
_atom_site_aniso_U_33
_atom_site_aniso_U_23
_atom_site_aniso_U_13
_atom_site_aniso_U_12
C1 0.0212(13) 0.0208(11) 0.0173(11) -0.0013(9) 0.0008(9) 0.0025(9)
C2 0.0198(12) 0.0155(10) 0.0186(10) -0.0005(9) -0.0015(9) 0.0011(9)
C3 0.0205(12) 0.0149(10) 0.0210(11) 0.0009(9) -0.0006(9) -0.0010(9)
C4 0.0219(12) 0.0154(10) 0.0200(12) 0.0000(9) 0.0002(9) 0.0031(9)
C5 0.0238(12) 0.0166(10) 0.0196(11) -0.0027(10) -0.0022(9) -0.0008(10)
C6 0.0194(12) 0.0178(10) 0.0193(11) 0.0017(10) -0.0025(9) -0.0002(10)
C7 0.0220(12) 0.0187(11) 0.0166(11) 0.0007(9) 0.0005(9) 0.0019(9)
C8 0.0256(14) 0.0185(10) 0.0182(11) -0.0028(9) 0.0025(9) -0.0002(9)
C9 0.0401(17) 0.0266(12) 0.0247(13) -0.0038(10) 0.0108(12) -0.0088(12)
C10 0.0357(16) 0.0334(14) 0.0207(13) 0.0023(11) 0.0001(11) 0.0070(12)
C11 0.0299(15) 0.0237(11) 0.0240(12) -0.0041(10) 0.0033(10) 0.0010(10)
C12 0.0220(12) 0.0194(10) 0.0221(11) 0.0001(10) -0.0017(9) -0.0039(10)
C13 0.0420(17) 0.0332(15) 0.0304(14) -0.0049(13) 0.0029(12) -0.0187(13)
C14 0.0359(15) 0.0253(13) 0.0306(14) 0.0069(11) -0.0027(11) -0.0071(12)
C15 0.0227(14) 0.0307(14) 0.0526(18) 0.0043(13) 0.0035(12) -0.0025(10)
C16 0.0300(14) 0.0233(12) 0.0184(12) -0.0022(10) 0.0006(10) 0.0005(10)
C17 0.0469(17) 0.0273(13) 0.0191(12) 0.0033(11) 0.0024(12) 0.0096(12)
C18 0.0294(15) 0.0361(16) 0.0406(16) 0.0007(13) 0.0010(13) 0.0059(12)
C19 0.0503(18) 0.0206(12) 0.0236(13) -0.0014(10) 0.0033(12) 0.0056(12)
C20 0.0272(14) 0.0271(13) 0.0229(12) 0.0025(10) -0.0017(10) -0.0048(10)
C21 0.0376(16) 0.0458(16) 0.0261(13) 0.0000(13) -0.0084(11) -0.0102(14)
C22 0.0285(15) 0.0364(15) 0.0399(16) 0.0075(14) -0.0011(11) 0.0040(13)
C23 0.0280(15) 0.0346(15) 0.0352(16) 0.0035(12) 0.0035(12) -0.0101(12)
P1 0.0336(4) 0.0195(3) 0.0185(3) -0.0040(2) 0.0053(3) -0.0065(3)
P2 0.0237(3) 0.0164(3) 0.0153(2) -0.0007(2) 0.0014(2) -0.0035(3)

loop_
_atom_type_symbol
_atom_type_description
_atom_type_scat_dispersion_real
_atom_type_scat_dispersion_imag
_atom_type_scat_source
C C 0.0033 0.0016 'International Tables Vol C Tables 4.2.6.8 and 6.1.1.4'
H H 0 0 'International Tables Vol C Tables 4.2.6.8 and 6.1.1.4'
P P 0.1023 0.0942 'International Tables Vol C Tables 4.2.6.8 and 6.1.1.4'

loop_
_geom_angle_atom_site_label_1
_geom_angle_atom_site_label_2
_geom_angle_atom_site_label_3
_geom_angle
_geom_angle_site_symmetry_1
_geom_angle_site_symmetry_3
_geom_angle_publ_flag
C2 C1 P1 124.75(18) . . ?
C2 C1 H1 117.6 . . ?
P1 C1 H1 117.6 . . ?
C7 C2 C3 118.9(2) . . ?
C7 C2 C1 119.8(2) . . ?
C3 C2 C1 121.2(2) . . ?
C4 C3 C2 121.0(2) . . ?
C4 C3 H3 119.5 . . ?
C2 C3 H3 119.5 . . ?
C3 C4 C5 118.1(2) . . ?
C3 C4 C8 122.6(2) . . ?
C5 C4 C8 119.3(2) . . ?
C6 C5 C4 122.8(2) . . ?
C6 C5 H5 118.6 . . ?
C4 C5 H5 118.6 . . ?
C5 C6 C7 117.4(2) . . ?
C5 C6 C12 122.4(2) . . ?
C7 C6 C12 120.2(2) . . ?
C2 C7 C6 121.7(2) . . ?
C2 C7 H7 119.1 . . ?
C6 C7 H7 119.1 . . ?
C9 C8 C10 108.7(2) . . ?
C9 C8 C4 112.63(19) . . ?
C10 C8 C4 108.5(2) . . ?
C9 C8 C11 108.4(2) . . ?
C10 C8 C11 109.1(2) . . ?
C4 C8 C11 109.5(2) . . ?
C8 C9 H9A 109.5 . . ?
C8 C9 H9B 109.5 . . ?
H9A C9 H9B 109.5 . . ?
C8 C9 H9C 109.5 . . ?
H9A C9 H9C 109.5 . . ?
H9B C9 H9C 109.5 . . ?
C8 C10 H10A 109.5 . . ?
C8 C10 H10B 109.5 . . ?
H10A C10 H10B 109.5 . . ?
C8 C10 H10C 109.5 . . ?
H10A C10 H10C 109.5 . . ?
H10B C10 H10C 109.5 . . ?
C8 C11 H11A 109.5 . . ?
C8 C11 H11B 109.5 . . ?
H11A C11 H11B 109.5 . . ?
C8 C11 H11C 109.5 . . ?
H11A C11 H11C 109.5 . . ?
H11B C11 H11C 109.5 . . ?
C13 C12 C6 112.7(2) . . ?
C13 C12 C15 108.6(2) . . ?
C6 C12 C15 109.7(2) . . ?
C13 C12 C14 107.7(2) . . ?
C6 C12 C14 109.26(19) . . ?
C15 C12 C14 108.8(2) . . ?
C12 C13 H13A 109.5 . . ?
C12 C13 H13B 109.5 . . ?
H13A C13 H13B 109.5 . . ?
C12 C13 H13C 109.5 . . ?
H13A C13 H13C 109.5 . . ?
H13B C13 H13C 109.5 . . ?
C12 C14 H14A 109.5 . . ?
C12 C14 H14B 109.5 . . ?
H14A C14 H14B 109.5 . . ?
C12 C14 H14C 109.5 . . ?
H14A C14 H14C 109.5 . . ?
H14B C14 H14C 109.5 . . ?
C12 C15 H15A 109.5 . . ?
C12 C15 H15B 109.5 . . ?
H15A C15 H15B 109.5 . . ?
C12 C15 H15C 109.5 . . ?
H15A C15 H15C 109.5 . . ?
H15B C15 H15C 109.5 . . ?
C19 C16 C17 109.5(2) . . ?
C19 C16 C18 108.2(2) . . ?
C17 C16 C18 108.1(2) . . ?
C19 C16 P2 110.05(18) . . ?
C17 C16 P2 116.54(18) . . ?
C18 C16 P2 104.03(18) . . ?
C16 C17 H17A 109.5 . . ?
C16 C17 H17B 109.5 . . ?
H17A C17 H17B 109.5 . . ?
C16 C17 H17C 109.5 . . ?
H17A C17 H17C 109.5 . . ?
H17B C17 H17C 109.5 . . ?
C16 C18 H18A 109.5 . . ?
C16 C18 H18B 109.5 . . ?
H18A C18 H18B 109.5 . . ?
C16 C18 H18C 109.5 . . ?
H18A C18 H18C 109.5 . . ?
H18B C18 H18C 109.5 . . ?
C16 C19 H19A 109.5 . . ?
C16 C19 H19B 109.5 . . ?
H19A C19 H19B 109.5 . . ?
C16 C19 H19C 109.5 . . ?
H19A C19 H19C 109.5 . . ?
H19B C19 H19C 109.5 . . ?
C23 C20 C22 108.6(2) . . ?
C23 C20 C21 109.7(2) . . ?
C22 C20 C21 108.0(2) . . ?
C23 C20 P2 117.21(19) . . ?
C22 C20 P2 105.23(17) . . ?
C21 C20 P2 107.68(19) . . ?
C20 C21 H21A 109.5 . . ?
C20 C21 H21B 109.5 . . ?
H21A C21 H21B 109.5 . . ?
C20 C21 H21C 109.5 . . ?
H21A C21 H21C 109.5 . . ?
H21B C21 H21C 109.5 . . ?
C20 C22 H22A 109.5 . . ?
C20 C22 H22B 109.5 . . ?
H22A C22 H22B 109.5 . . ?
C20 C22 H22C 109.5 . . ?
H22A C22 H22C 109.5 . . ?
H22B C22 H22C 109.5 . . ?
C20 C23 H23A 109.5 . . ?
C20 C23 H23B 109.5 . . ?
H23A C23 H23B 109.5 . . ?
C20 C23 H23C 109.5 . . ?
H23A C23 H23C 109.5 . . ?
H23B C23 H23C 109.5 . . ?
C1 P1 P2 99.99(8) . . ?
C20 P2 C16 109.94(12) . . ?
C20 P2 P1 100.07(8) . . ?
C16 P2 P1 99.20(8) . . ?

loop_
_geom_bond_atom_site_label_1
_geom_bond_atom_site_label_2
_geom_bond_distance
_geom_bond_site_symmetry_2
_geom_bond_publ_flag
C1 C2 1.466(3) . ?
C1 P1 1.678(2) . ?
C1 H1 0.95 . ?
C2 C7 1.391(3) . ?
C2 C3 1.411(3) . ?
C3 C4 1.384(3) . ?
C3 H3 0.95 . ?
C4 C5 1.403(3) . ?
C4 C8 1.535(3) . ?
C5 C6 1.392(3) . ?
C5 H5 0.95 . ?
C6 C7 1.397(3) . ?
C6 C12 1.530(3) . ?
C7 H7 0.95 . ?
C8 C9 1.525(3) . ?
C8 C10 1.534(4) . ?
C8 C11 1.537(3) . ?
C9 H9A 0.98 . ?
C9 H9B 0.98 . ?
C9 H9C 0.98 . ?
C10 H10A 0.98 . ?
C10 H10B 0.98 . ?
C10 H10C 0.98 . ?
C11 H11A 0.98 . ?
C11 H11B 0.98 . ?
C11 H11C 0.98 . ?
C12 C13 1.529(3) . ?
C12 C15 1.533(4) . ?
C12 C14 1.535(3) . ?
C13 H13A 0.98 . ?
C13 H13B 0.98 . ?
C13 H13C 0.98 . ?
C14 H14A 0.98 . ?
C14 H14B 0.98 . ?
C14 H14C 0.98 . ?
C15 H15A 0.98 . ?
C15 H15B 0.98 . ?
C15 H15C 0.98 . ?
C16 C19 1.529(3) . ?
C16 C17 1.532(3) . ?
C16 C18 1.535(4) . ?
C16 P2 1.900(3) . ?
C17 H17A 0.98 . ?
C17 H17B 0.98 . ?
C17 H17C 0.98 . ?
C18 H18A 0.98 . ?
C18 H18B 0.98 . ?
C18 H18C 0.98 . ?
C19 H19A 0.98 . ?
C19 H19B 0.98 . ?
C19 H19C 0.98 . ?
C20 C23 1.528(4) . ?
C20 C22 1.532(4) . ?
C20 C21 1.535(4) . ?
C20 P2 1.895(3) . ?
C21 H21A 0.98 . ?
C21 H21B 0.98 . ?
C21 H21C 0.98 . ?
C22 H22A 0.98 . ?
C22 H22B 0.98 . ?
C22 H22C 0.98 . ?
C23 H23A 0.98 . ?
C23 H23B 0.98 . ?
C23 H23C 0.98 . ?
P1 P2 2.2092(8) . ?

loop_
_geom_torsion_atom_site_label_1
_geom_torsion_atom_site_label_2
_geom_torsion_atom_site_label_3
_geom_torsion_atom_site_label_4
_geom_torsion
_geom_torsion_site_symmetry_1
_geom_torsion_site_symmetry_2
_geom_torsion_site_symmetry_3
_geom_torsion_site_symmetry_4
_geom_torsion_publ_flag
P1 C1 C2 C7 166.88(19) . . . . ?
P1 C1 C2 C3 -10.1(3) . . . . ?
C7 C2 C3 C4 -1.9(3) . . . . ?
C1 C2 C3 C4 175.0(2) . . . . ?
C2 C3 C4 C5 0.4(3) . . . . ?
C2 C3 C4 C8 -177.8(2) . . . . ?
C3 C4 C5 C6 1.3(4) . . . . ?
C8 C4 C5 C6 179.5(2) . . . . ?
C4 C5 C6 C7 -1.3(4) . . . . ?
C4 C5 C6 C12 178.9(2) . . . . ?
C3 C2 C7 C6 1.9(3) . . . . ?
C1 C2 C7 C6 -175.1(2) . . . . ?
C5 C6 C7 C2 -0.3(3) . . . . ?
C12 C6 C7 C2 179.5(2) . . . . ?
C3 C4 C8 C9 -6.3(3) . . . . ?
C5 C4 C8 C9 175.5(2) . . . . ?
C3 C4 C8 C10 114.0(3) . . . . ?
C5 C4 C8 C10 -64.1(3) . . . . ?
C3 C4 C8 C11 -127.0(2) . . . . ?
C5 C4 C8 C11 54.8(3) . . . . ?
C5 C6 C12 C13 -4.8(3) . . . . ?
C7 C6 C12 C13 175.4(2) . . . . ?
C5 C6 C12 C15 116.4(3) . . . . ?
C7 C6 C12 C15 -63.4(3) . . . . ?
C5 C6 C12 C14 -124.4(2) . . . . ?
C7 C6 C12 C14 55.8(3) . . . . ?
C2 C1 P1 P2 -175.78(19) . . . . ?
C23 C20 P2 C16 38.9(2) . . . . ?
C22 C20 P2 C16 159.76(17) . . . . ?
C21 C20 P2 C16 -85.3(2) . . . . ?
C23 C20 P2 P1 -64.8(2) . . . . ?
C22 C20 P2 P1 56.04(17) . . . . ?
C21 C20 P2 P1 171.03(17) . . . . ?
